data_4300767
loop_
_publ_author_name
'Shengming Liu'
'Christine E. Plecnik'
'Edward A. Meyers'
'Sheldon G. Shore'

_publ_section_title
;
Two Distinct Ln(III)-Cu(I) Cyanide Extended Arrays: Structures and
Synthetic Methodology for Inclusion and Layer Complexes
;
_journal_name_full 'Inorganic Chemistry'
_journal_page_first 282
_journal_page_last 292
_journal_paper_doi 10.1021/ic040113+
_journal_volume 44
_journal_year 2005
_chemical_formula_sum 'C34 H56 Cu4 Gd2 N18 O8'
_chemical_formula_weight 1413.63
_space_group_IT_number 4
_symmetry_cell_setting monoclinic
_symmetry_space_group_name_Hall 'P 2yb'
_symmetry_space_group_name_H-M 'P 1 21 1'
_cell_angle_alpha 90.00
_cell_angle_beta 95.878(10)
_cell_angle_gamma 90.00
_cell_formula_units_Z 2
_cell_length_a 9.1009(10)
_cell_length_b 18.0238(10)
_cell_length_c 16.3487(10)
_cell_measurement_temperature 200(2)
_cell_volume 2667.6(4)
_diffrn_ambient_temperature 200(2)
_exptl_crystal_density_diffrn 1.760
_cod_depositor_comments
;
The following automatic conversions were performed:
'_symmetry_cell_setting' value 'Monoclinic' changed to 'monoclinic'
according to '/home/saulius/struct/CIF-dictionaries/cif_core.dic'
dictionary named 'cif_core.dic' version 2.4.1 from 2010-06-29.

Automatic conversion script
Id: cif_fix_enum 1527 2010-12-29 10:47:43Z saulius 
;
_cod_original_sg_symbol_H-M 'P 21'
_cod_database_code 4300767

loop_
_symmetry_equiv_pos_as_xyz
'x, y, z'
'-x, y+1/2, -z'

loop_
_atom_site_label
_atom_site_type_symbol
_atom_site_fract_x
_atom_site_fract_y
_atom_site_fract_z
_atom_site_U_iso_or_equiv
_atom_site_adp_type
_atom_site_occupancy
_atom_site_symmetry_multiplicity
_atom_site_calc_flag
_atom_site_refinement_flags
_atom_site_disorder_assembly
_atom_site_disorder_group
N1 N 0.673(3) 0.6963(13) 0.6046(14) 0.071(6) Uiso 0.571(13) 1 d P A 1
C2 C 0.731(4) 0.6268(19) 0.624(2) 0.084(10) Uiso 0.429(13) 1 d P A 1
C3 C 0.746(4) 0.760(2) 0.640(2) 0.106(10) Uiso 0.571(13) 1 d P A 1
O4 O 0.2358(13) 0.8720(7) 0.3170(8) 0.043(3) Uiso 0.571(13) 1 d P A 1
C5 C 0.368(3) 0.9769(17) 0.2065(19) 0.101(9) Uiso 0.571(13) 1 d P A 1
O6 O 0.0508(16) 0.7632(7) 0.4010(10) 0.054(4) Uiso 0.571(13) 1 d P A 1
C7 C -0.009(2) 0.7375(9) 0.3322(12) 0.036(5) Uiso 0.571(13) 1 d P A 1
C8 C -0.192(3) 0.6788(15) 0.4113(19) 0.090(8) Uiso 0.571(13) 1 d P A 1
C9 C -0.194(4) 0.6670(17) 0.2507(19) 0.101(10) Uiso 0.571(13) 1 d P A 1
OA O 0.1007(15) 0.9102(8) 0.4631(8) 0.048(4) Uiso 0.571(13) 1 d P A 1
CB C -0.029(2) 0.9151(10) 0.4727(10) 0.034(4) Uiso 0.571(13) 1 d P A 1
CC C -0.036(2) 1.0441(10) 0.4923(12) 0.051(5) Uiso 0.571(13) 1 d P A 1
CG C -0.262(3) 0.9693(14) 0.4976(16) 0.083(8) Uiso 0.571(13) 1 d P A 1
C22A C 1.298(3) 0.7025(15) 0.1834(15) 0.064(7) Uiso 0.571(13) 1 d P A 1
N1' N 0.614(2) 0.6623(12) 0.6009(12) 0.044(6) Uiso 0.429(13) 1 d P A 2
C2' C 0.631(3) 0.5824(14) 0.6231(16) 0.081(8) Uiso 0.571(13) 1 d P A 2
C3' C 0.737(7) 0.710(3) 0.633(4) 0.14(2) Uiso 0.429(13) 1 d P A 2
O4' O 0.2497(17) 0.9108(9) 0.3455(10) 0.039(4) Uiso 0.429(13) 1 d P A 2
C5' C 0.335(4) 0.9300(18) 0.174(2) 0.072(10) Uiso 0.429(13) 1 d P A 2
O6' O 0.0851(19) 0.7692(9) 0.3579(11) 0.041(5) Uiso 0.429(13) 1 d P A 2
C7' C -0.046(3) 0.7419(14) 0.3734(18) 0.047(7) Uiso 0.429(13) 1 d P A 2
C8' C -0.257(4) 0.6773(16) 0.361(2) 0.069(9) Uiso 0.429(13) 1 d P A 2
C9' C -0.100(4) 0.6733(19) 0.244(2) 0.079(10) Uiso 0.429(13) 1 d P A 2
OA' O 0.0674(18) 0.8787(10) 0.4803(10) 0.039(5) Uiso 0.429(13) 1 d P A 2
CB' C 0.024(4) 0.9511(17) 0.4727(18) 0.058(8) Uiso 0.429(13) 1 d P A 2
CC' C -0.195(5) 1.020(3) 0.486(3) 0.118(14) Uiso 0.429(13) 1 d P A 2
CG' C -0.205(4) 0.9067(18) 0.543(2) 0.078(10) Uiso 0.429(13) 1 d P A 2
C22' C 1.309(4) 0.741(2) 0.191(2) 0.068(9) Uiso 0.429(13) 1 d P A 2
Gd1 Gd 0.28910(4) 0.81620(2) 0.44819(2) 0.02660(12) Uani 1 1 d . . .
O11 O 0.4905(7) 0.7630(4) 0.5428(4) 0.0498(18) Uani 1 1 d . A .
C11 C 0.5163(16) 0.6968(8) 0.5622(7) 0.074(4) Uani 1 1 d . . .
C12 C 0.1681(12) 0.9222(6) 0.2809(7) 0.052(3) Uani 1 1 d . . .
H12 H 0.0820 0.9396 0.3032 0.062 Uiso 1 1 calc . B 1
N12 N 0.2044(10) 0.9549(5) 0.2126(6) 0.055(2) Uani 1 1 d . A .
C12A C 0.1050(18) 0.9972(10) 0.1581(9) 0.105(6) Uani 1 1 d . . .
H12A H 0.1573 1.0167 0.1132 0.158 Uiso 1 1 calc . . .
H12B H 0.0659 1.0386 0.1882 0.158 Uiso 1 1 calc . . .
H12C H 0.0233 0.9655 0.1354 0.158 Uiso 1 1 calc . . .
N13 N -0.1237(10) 0.6982(5) 0.3321(6) 0.055(3) Uani 1 1 d . . .
N14 N -0.1052(10) 0.9678(5) 0.4942(6) 0.066(3) Uani 1 1 d . . .
N1A N 0.5180(9) 0.8358(5) 0.3818(5) 0.051(2) Uani 1 1 d . A .
C1A C 0.6049(11) 0.8530(5) 0.3403(6) 0.039(2) Uani 1 1 d . . .
Cu1 Cu 0.73662(13) 0.88988(7) 0.26514(7) 0.0402(3) Uani 1 1 d . A .
N1B N 0.7831(11) 0.9958(6) 0.2793(6) 0.063(3) Uani 1 1 d . . .
C1B C 0.8108(14) 1.0581(6) 0.2836(6) 0.052(3) Uani 1 1 d . A .
Cu2 Cu 0.87064(15) 1.16063(7) 0.28751(7) 0.0433(3) Uani 1 1 d . . .
C2A C 0.8472(11) 1.2181(6) 0.3826(7) 0.044(3) Uani 1 1 d . A .
N2A N 0.8223(9) 1.2534(6) 0.4375(6) 0.057(3) Uani 1 1 d . . .
C2B C 0.9448(14) 1.1976(5) 0.1881(7) 0.053(3) Uani 1 1 d . A .
N2B N 0.9886(10) 1.2213(5) 0.1312(6) 0.054(2) Uani 1 1 d . . .
C1C C 0.8161(12) 0.8468(6) 0.1698(7) 0.046(3) Uani 1 1 d . . .
N1C N 0.8485(10) 0.8270(5) 0.1103(5) 0.051(2) Uani 1 1 d . A .
Gd2 Gd 0.90044(5) 0.80278(2) -0.03383(3) 0.03047(12) Uani 1 1 d . . .
O21 O 0.8509(8) 0.8550(4) -0.1719(4) 0.0552(19) Uani 1 1 d . A .
C21 C 0.9414(14) 0.8707(6) -0.2208(7) 0.060(3) Uani 1 1 d . . .
H21 H 1.0047 0.8321 -0.2357 0.072 Uiso 1 1 calc . . .
N21 N 0.9571(10) 0.9369(5) -0.2540(5) 0.053(2) Uani 1 1 d . A .
C21A C 0.8809(19) 0.9982(8) -0.2273(12) 0.113(6) Uani 1 1 d . . .
H21A H 0.9113 1.0430 -0.2551 0.169 Uiso 1 1 calc . . .
H21B H 0.9036 1.0039 -0.1677 0.169 Uiso 1 1 calc . . .
H21C H 0.7745 0.9906 -0.2403 0.169 Uiso 1 1 calc . . .
C21B C 1.0705(13) 0.9523(7) -0.3057(7) 0.056(3) Uani 1 1 d . . .
H21D H 1.0634 1.0041 -0.3237 0.085 Uiso 1 1 calc . . .
H21E H 1.0586 0.9196 -0.3539 0.085 Uiso 1 1 calc . . .
H21F H 1.1673 0.9436 -0.2752 0.085 Uiso 1 1 calc . . .
O22 O 1.1069(8) 0.7604(4) 0.0497(5) 0.055(2) Uani 1 1 d . A .
C22 C 1.2428(12) 0.7601(6) 0.0482(6) 0.044(3) Uani 1 1 d . . .
H22 H 1.2797 0.7763 -0.0011 0.053 Uiso 1 1 calc . . .
N22 N 1.3421(10) 0.7390(5) 0.1097(6) 0.057(3) Uani 1 1 d . A .
C22B C 1.5002(12) 0.7432(8) 0.1010(9) 0.079(4) Uani 1 1 d . . .
H22D H 1.5563 0.7267 0.1521 0.119 Uiso 1 1 calc . . .
H22E H 1.5269 0.7945 0.0894 0.119 Uiso 1 1 calc . . .
H22F H 1.5233 0.7111 0.0556 0.119 Uiso 1 1 calc . . .
O23 O 0.8071(11) 0.9229(5) -0.0249(5) 0.072(3) Uani 1 1 d . A .
C23 C 0.737(2) 0.9603(8) 0.0095(11) 0.105(6) Uani 1 1 d . . .
H23 H 0.6673 0.9333 0.0372 0.126 Uiso 1 1 calc . . .
N23 N 0.7266(10) 1.0306(5) 0.0211(5) 0.051(2) Uani 1 1 d . A .
C23A C 0.835(2) 1.0767(10) -0.0074(15) 0.138(8) Uani 1 1 d . . .
H23A H 0.8120 1.1286 0.0033 0.207 Uiso 1 1 calc . . .
H23B H 0.8372 1.0693 -0.0667 0.207 Uiso 1 1 calc . . .
H23C H 0.9319 1.0641 0.0212 0.207 Uiso 1 1 calc . . .
C23B C 0.622(2) 1.0740(9) 0.0615(11) 0.125(7) Uani 1 1 d . . .
H23D H 0.6483 1.1266 0.0594 0.187 Uiso 1 1 calc . . .
H23E H 0.6238 1.0582 0.1189 0.187 Uiso 1 1 calc . . .
H23F H 0.5225 1.0666 0.0335 0.187 Uiso 1 1 calc . . .
O24 O 0.6464(8) 0.7932(4) -0.0741(5) 0.062(2) Uani 1 1 d . A .
C24 C 0.5636(12) 0.8248(6) -0.1296(8) 0.059(3) Uani 1 1 d . . .
H24 H 0.5569 0.8773 -0.1267 0.071 Uiso 1 1 calc . . .
N24 N 0.4874(10) 0.7929(4) -0.1896(5) 0.047(2) Uani 1 1 d . A .
C24A C 0.492(3) 0.7142(8) -0.2010(10) 0.115(6) Uani 1 1 d . . .
H24A H 0.4236 0.7001 -0.2485 0.172 Uiso 1 1 calc . . .
H24B H 0.4639 0.6893 -0.1517 0.172 Uiso 1 1 calc . . .
H24C H 0.5928 0.6994 -0.2104 0.172 Uiso 1 1 calc . . .
C24B C 0.3893(15) 0.8352(7) -0.2492(7) 0.074(4) Uani 1 1 d . . .
H24D H 0.3416 0.8014 -0.2908 0.111 Uiso 1 1 calc . . .
H24E H 0.4470 0.8722 -0.2760 0.111 Uiso 1 1 calc . . .
H24F H 0.3136 0.8602 -0.2207 0.111 Uiso 1 1 calc . . .
N3A N 1.1106(10) 0.8872(5) -0.0541(5) 0.051(2) Uani 1 1 d . A .
C3A C 1.1844(11) 0.9384(5) -0.0633(6) 0.036(2) Uani 1 1 d . . .
Cu3 Cu 1.28123(13) 1.03089(6) -0.08280(7) 0.0348(3) Uani 1 1 d . A .
C3B C 1.2216(11) 1.1233(5) -0.0346(6) 0.033(2) Uani 1 1 d . . .
N3B N 1.1794(8) 1.1775(5) -0.0083(5) 0.040(2) Uani 1 1 d . . .
C3C C 1.4169(10) 1.0339(5) -0.1665(6) 0.030(4) Uani 0.94(3) 1 d P . .
N3C N 1.4712(9) 1.0354(4) -0.2285(6) 0.045(2) Uani 1 1 d . A .
Cu4 Cu 1.51097(13) 1.04451(6) -0.34498(7) 0.0348(3) Uani 1 1 d . . .
C4B C 1.4320(11) 0.9672(5) -0.4184(6) 0.038(2) Uani 1 1 d . A .
N4B N 1.3873(9) 0.9208(5) -0.4616(5) 0.044(2) Uani 1 1 d . . .
C4A C 1.6097(10) 1.1328(5) -0.3737(6) 0.031(2) Uani 1 1 d . A .
N4A N 1.6568(9) 1.1886(5) -0.3923(5) 0.039(2) Uani 1 1 d . . .

loop_
_atom_site_aniso_label
_atom_site_aniso_U_11
_atom_site_aniso_U_22
_atom_site_aniso_U_33
_atom_site_aniso_U_23
_atom_site_aniso_U_13
_atom_site_aniso_U_12
Gd1 0.0217(2) 0.0310(3) 0.0277(2) -0.0014(2) 0.00519(17) -0.0002(2)
O11 0.033(4) 0.075(5) 0.041(4) 0.005(4) -0.002(3) 0.001(4)
C11 0.085(10) 0.096(10) 0.038(7) 0.005(7) -0.004(7) 0.054(8)
C12 0.047(7) 0.056(7) 0.055(8) 0.003(6) 0.016(6) 0.010(5)
N12 0.051(6) 0.059(6) 0.057(6) 0.025(5) 0.024(5) 0.009(5)
C12A 0.108(12) 0.149(14) 0.067(10) 0.061(10) 0.048(9) 0.047(11)
N13 0.035(5) 0.058(5) 0.067(7) -0.009(5) -0.022(5) -0.013(4)
N14 0.049(6) 0.088(7) 0.059(6) -0.018(5) -0.007(5) 0.053(6)
N1A 0.034(5) 0.068(6) 0.054(5) 0.016(5) 0.018(4) -0.002(4)
C1A 0.036(6) 0.046(6) 0.036(6) 0.004(5) 0.003(5) -0.004(5)
Cu1 0.0384(7) 0.0471(7) 0.0374(7) -0.0027(6) 0.0143(6) -0.0075(6)
N1B 0.066(7) 0.077(8) 0.050(6) 0.011(5) 0.028(5) -0.001(5)
C1B 0.092(9) 0.030(6) 0.041(7) 0.002(5) 0.040(6) -0.018(6)
Cu2 0.0557(8) 0.0392(7) 0.0380(8) -0.0032(6) 0.0189(6) -0.0015(6)
C2A 0.030(6) 0.049(6) 0.054(7) -0.003(6) 0.011(5) 0.011(5)
N2A 0.038(6) 0.081(7) 0.052(6) -0.019(5) 0.008(5) 0.010(5)
C2B 0.086(9) 0.034(6) 0.040(7) 0.004(5) 0.013(6) -0.008(6)
N2B 0.065(6) 0.051(5) 0.051(6) -0.009(5) 0.025(5) -0.008(5)
C1C 0.054(7) 0.051(6) 0.033(6) 0.005(5) 0.006(5) -0.004(5)
N1C 0.072(6) 0.045(5) 0.036(5) -0.002(4) 0.010(4) -0.001(4)
Gd2 0.0300(2) 0.0309(3) 0.0313(2) 0.0013(2) 0.00701(19) -0.0001(2)
O21 0.056(5) 0.069(5) 0.044(5) 0.013(4) 0.019(4) 0.006(4)
C21 0.070(8) 0.053(7) 0.057(8) 0.001(6) -0.004(7) 0.022(6)
N21 0.064(6) 0.056(6) 0.042(5) 0.014(5) 0.017(5) 0.008(5)
C21A 0.113(14) 0.063(9) 0.169(18) 0.013(10) 0.050(13) 0.034(9)
C21B 0.062(8) 0.062(8) 0.046(8) 0.017(6) 0.009(6) 0.002(6)
O22 0.035(5) 0.054(4) 0.073(6) 0.020(4) -0.006(4) -0.012(3)
C22 0.038(7) 0.051(6) 0.042(7) -0.005(5) 0.001(5) -0.005(5)
N22 0.042(6) 0.086(7) 0.044(6) 0.013(5) 0.008(5) 0.013(5)
C22B 0.019(6) 0.100(10) 0.116(12) 0.010(9) -0.007(7) 0.013(6)
O23 0.108(8) 0.046(5) 0.065(6) -0.010(4) 0.029(5) 0.033(5)
C23 0.171(19) 0.055(10) 0.080(12) 0.004(8) -0.036(12) 0.007(11)
N23 0.052(6) 0.053(6) 0.048(6) -0.012(5) 0.006(5) 0.003(5)
C23A 0.092(13) 0.086(12) 0.24(2) 0.010(14) 0.021(15) 0.000(10)
C23B 0.20(2) 0.087(12) 0.095(13) -0.003(10) 0.052(13) 0.045(13)
O24 0.040(4) 0.069(5) 0.072(5) 0.039(4) -0.020(4) 0.000(4)
C24 0.043(6) 0.047(7) 0.086(9) 0.000(7) 0.001(6) -0.013(6)
N24 0.055(6) 0.034(5) 0.050(5) 0.001(4) -0.005(4) 0.001(4)
C24A 0.21(2) 0.057(9) 0.079(11) 0.002(8) 0.011(12) 0.008(11)
C24B 0.088(10) 0.075(9) 0.051(7) 0.007(6) -0.033(7) -0.010(7)
N3A 0.048(5) 0.045(5) 0.057(6) 0.014(5) -0.002(5) -0.003(5)
C3A 0.031(5) 0.042(6) 0.036(6) -0.002(5) 0.005(5) -0.003(5)
Cu3 0.0374(7) 0.0292(6) 0.0394(7) 0.0007(5) 0.0126(6) -0.0004(5)
C3B 0.043(6) 0.030(5) 0.032(6) 0.000(4) 0.023(5) 0.006(4)
N3B 0.026(5) 0.053(6) 0.041(5) -0.001(4) 0.002(4) -0.004(4)
C3C 0.037(6) 0.027(5) 0.030(7) 0.003(4) 0.019(5) -0.003(4)
N3C 0.050(5) 0.038(5) 0.049(6) -0.002(4) 0.009(5) -0.009(4)
Cu4 0.0373(7) 0.0313(6) 0.0369(7) -0.0042(5) 0.0094(5) -0.0026(5)
C4B 0.040(6) 0.031(5) 0.044(6) -0.003(5) 0.012(5) -0.013(5)
N4B 0.048(6) 0.049(5) 0.039(5) -0.006(4) 0.016(4) -0.004(4)
C4A 0.035(5) 0.028(5) 0.031(5) -0.001(4) 0.012(4) 0.006(4)
N4A 0.031(5) 0.041(5) 0.047(5) 0.006(4) 0.010(4) 0.002(4)

loop_
_geom_bond_atom_site_label_1
_geom_bond_atom_site_label_2
_geom_bond_distance
_geom_bond_site_symmetry_2
_geom_bond_publ_flag
N1 C2 1.38(4) . ?
N1 C3 1.43(4) . ?
N1 C11 1.52(3) . ?
O4 C12 1.213(15) . ?
O4 Gd1 2.373(12) . ?
C5 N12 1.56(3) . ?
O6 C7 1.29(2) . ?
O6 Gd1 2.422(15) . ?
C7 N13 1.26(2) . ?
C8 N13 1.53(3) . ?
C9 N13 1.53(3) . ?
OA CB 1.21(2) . ?
OA Gd1 2.441(13) . ?
CB N14 1.247(19) . ?
CC N14 1.51(2) . ?
CG N14 1.43(3) . ?
C22A N22 1.47(3) . ?
N1' C11 1.21(2) . ?
N1' C3' 1.47(7) . ?
N1' C2' 1.49(3) . ?
O4' C12 1.244(17) . ?
O4' Gd1 2.394(16) . ?
C5' N12 1.48(3) . ?
O6' C7' 1.34(4) . ?
O6' Gd1 2.404(16) . ?
C7' N13 1.22(3) . ?
C8' N13 1.39(3) . ?
C9' N13 1.55(4) . ?
OA' CB' 1.37(4) . ?
OA' Gd1 2.415(16) . ?
CB' N14 1.29(3) . ?
CC' N14 1.25(5) . ?
CG' N14 1.68(3) . ?
C22' N22 1.39(3) . ?
Gd1 O11 2.468(7) . ?
Gd1 N1A 2.470(8) . ?
Gd1 N2A 2.488(10) 2_646 ?
Gd1 N4B 2.502(9) 1_456 ?
Gd1 N4A 2.542(8) 2_745 ?
O11 C11 1.251(14) . ?
C12 N12 1.335(13) . ?
N12 C12A 1.424(16) . ?
N1A C1A 1.137(11) . ?
C1A Cu1 1.921(10) . ?
Cu1 C1C 1.945(12) . ?
Cu1 N1B 1.964(12) . ?
N1B C1B 1.150(13) . ?
C1B Cu2 1.926(10) . ?
Cu2 C2A 1.899(12) . ?
Cu2 C2B 1.941(12) . ?
C2A N2A 1.141(12) . ?
N2A Gd1 2.488(9) 2_656 ?
C2B N2B 1.132(12) . ?
N2B Gd2 2.458(10) 2_755 ?
C1C N1C 1.105(12) . ?
N1C Gd2 2.488(9) . ?
Gd2 O22 2.335(7) . ?
Gd2 O23 2.336(8) . ?
Gd2 O24 2.345(7) . ?
Gd2 O21 2.445(7) . ?
Gd2 N2B 2.458(10) 2_745 ?
Gd2 N3B 2.491(9) 2_745 ?
Gd2 N3A 2.492(9) . ?
O21 C21 1.237(14) . ?
C21 N21 1.325(14) . ?
N21 C21A 1.398(17) . ?
N21 C21B 1.427(14) . ?
O22 C22 1.240(12) . ?
C22 N22 1.336(13) . ?
N22 C22B 1.462(14) . ?
O23 C23 1.12(2) . ?
C23 N23 1.285(17) . ?
N23 C23A 1.41(2) . ?
N23 C23B 1.444(19) . ?
O24 C24 1.254(13) . ?
C24 N24 1.280(13) . ?
N24 C24A 1.431(16) . ?
N24 C24B 1.466(13) . ?
N3A C3A 1.161(12) . ?
C3A Cu3 1.928(10) . ?
Cu3 C3C 1.936(10) . ?
Cu3 C3B 1.944(9) . ?
C3B N3B 1.148(11) . ?
N3B Gd2 2.491(9) 2_755 ?
C3C N3C 1.172(12) . ?
N3C Cu4 1.981(9) . ?
Cu4 C4A 1.910(10) . ?
Cu4 C4B 1.929(10) . ?
C4B N4B 1.142(11) . ?
N4B Gd1 2.502(9) 1_654 ?
C4A N4A 1.146(11) . ?
N4A Gd1 2.542(8) 2_755 ?
